data_2215026
loop_
_publ_author_name
'Dehghanpour, Saeed'
'Rominger, Frank'
'Ng, Seik Weng'

_publ_section_title
;Di-\m-iodido-bis[(<i>N</i>-morpholino-2-pyridylmethanimine-\k^2^<i>N</i>,<i>N</i>')copper(I)]
 acetonitrile solvate
;
_journal_coeditor_code BT2476
_journal_issue 9
_journal_name_full 'Acta Crystallographica Section E'
_journal_page_first m2377
_journal_page_last m2377
_journal_paper_doi 10.1107/S1600536807039670
_journal_volume 63
_journal_year 2007
_chemical_formula_iupac '[Cu2 I2 (C10 H13 N3 O)2], C2 H3 N'
_chemical_formula_moiety 'C20 H26 Cu2 I2 N6 O2, C2 H3 N'
_chemical_formula_sum 'C22 H29 Cu2 I2 N7 O2'
_chemical_formula_weight 804.40
_chemical_name_systematic
;
Di-\m-iodido-bis[(N-morpholino-2-pyridylmethanimine-\k^2^N,N')copper(I)]
acetonitrile solvate
;
_space_group_IT_number 15
_symmetry_cell_setting monoclinic
_symmetry_space_group_name_Hall '-C 2yc'
_symmetry_space_group_name_H-M 'C 1 2/c 1'
_atom_sites_solution_hydrogens geom
_atom_sites_solution_primary direct
_atom_sites_solution_secondary difmap
_audit_creation_method SHELXL-97
_cell_angle_alpha 90.00
_cell_angle_beta 95.3290(10)
_cell_angle_gamma 90.00
_cell_formula_units_Z 4
_cell_length_a 16.0206(2)
_cell_length_b 10.28200(10)
_cell_length_c 17.20860(10)
_cell_measurement_reflns_used 8192
_cell_measurement_temperature 200(2)
_cell_measurement_theta_max 27.5
_cell_measurement_theta_min 2.4
_cell_volume 2822.41(5)
_computing_cell_refinement 'SAINT (Bruker, 1999)'
_computing_data_collection 'SMART (Bruker, 1999)'
_computing_data_reduction 'SAINT (Bruker, 1999)'
_computing_molecular_graphics 'X-SEED (Barbour, 2001)'
_computing_publication_material 'publCIF (Westrip, 2007)'
_computing_structure_refinement 'SHELXL97 (Sheldrick, 1997)'
_computing_structure_solution 'SHELXS97 (Sheldrick, 1997)'
_diffrn_ambient_temperature 200(2)
_diffrn_measured_fraction_theta_full 0.998
_diffrn_measured_fraction_theta_max 0.998
_diffrn_measurement_device_type 'Bruker SMART area-detector'
_diffrn_measurement_method '\f and \w'
_diffrn_radiation_monochromator graphite
_diffrn_radiation_source 'fine-focus sealed tube'
_diffrn_radiation_type MoK\a
_diffrn_radiation_wavelength 0.71073
_diffrn_reflns_av_R_equivalents 0.0502
_diffrn_reflns_av_sigmaI/netI 0.0381
_diffrn_reflns_limit_h_max 20
_diffrn_reflns_limit_h_min -20
_diffrn_reflns_limit_k_max 13
_diffrn_reflns_limit_k_min -13
_diffrn_reflns_limit_l_max 22
_diffrn_reflns_limit_l_min -22
_diffrn_reflns_number 13511
_diffrn_reflns_theta_full 27.51
_diffrn_reflns_theta_max 27.51
_diffrn_reflns_theta_min 2.36
_diffrn_standards_decay_% 0
_diffrn_standards_interval_count 0
_diffrn_standards_interval_time 0
_diffrn_standards_number 0
_exptl_absorpt_coefficient_mu 3.726
_exptl_absorpt_correction_T_max 0.8356
_exptl_absorpt_correction_T_min 0.4683
_exptl_absorpt_correction_type multi-scan
_exptl_absorpt_process_details '(SADABS; Sheldrick, 1996)'
_exptl_crystal_colour Orange
_exptl_crystal_density_diffrn 1.893
_exptl_crystal_density_method 'not measured'
_exptl_crystal_description Polyhedron
_exptl_crystal_F_000 1560
_exptl_crystal_size_max 0.24
_exptl_crystal_size_mid 0.18
_exptl_crystal_size_min 0.05
_refine_diff_density_max 1.010
_refine_diff_density_min -1.031
_refine_ls_extinction_method none
_refine_ls_goodness_of_fit_ref 1.044
_refine_ls_hydrogen_treatment constr
_refine_ls_matrix_type full
_refine_ls_number_parameters 161
_refine_ls_number_reflns 3247
_refine_ls_number_restraints 0
_refine_ls_restrained_S_all 1.044
_refine_ls_R_factor_all 0.0357
_refine_ls_R_factor_gt 0.0303
_refine_ls_shift/su_max 0.001
_refine_ls_shift/su_mean 0.000
_refine_ls_structure_factor_coef Fsqd
_refine_ls_weighting_details 'calc w=1/[\s^2^(Fo^2^)+(0.0356P)^2^+6.1582P] where P=(Fo^2^+2Fc^2^)/3'
_refine_ls_weighting_scheme calc
_refine_ls_wR_factor_gt 0.0757
_refine_ls_wR_factor_ref 0.0798
_reflns_number_gt 2897
_reflns_number_total 3247
_reflns_threshold_expression I>2\s(I)
_cod_data_source_file bt2476.cif
_cod_data_source_block I
_cod_original_sg_symbol_H-M 'C 2/c'
_cod_database_code 2215026
_cod_database_fobs_code 2215026

loop_
_symmetry_equiv_pos_as_xyz
'x, y, z'
'-x, y, -z+1/2'
'x+1/2, y+1/2, z'
'-x+1/2, y+1/2, -z+1/2'
'-x, -y, -z'
'x, -y, z-1/2'
'-x+1/2, -y+1/2, -z'
'x+1/2, -y+1/2, z-1/2'

loop_
_atom_site_type_symbol
_atom_site_label
_atom_site_fract_x
_atom_site_fract_y
_atom_site_fract_z
_atom_site_U_iso_or_equiv
_atom_site_adp_type
_atom_site_calc_flag
_atom_site_refinement_flags
_atom_site_occupancy
Cu Cu1 0.55574(2) 0.41824(4) 0.48182(2) 0.03299(11) Uani d . 1
I I1 0.600440(12) 0.60525(2) 0.576912(13) 0.03845(9) Uani d . 1
O O1 0.69807(18) 0.6939(3) 0.24161(16) 0.0525(7) Uani d . 1
N N1 0.59867(15) 0.2310(2) 0.50200(15) 0.0302(5) Uani d . 1
N N2 0.64685(15) 0.4059(2) 0.39882(14) 0.0274(5) Uani d . 1
N N3 0.67489(16) 0.5071(2) 0.35742(15) 0.0309(5) Uani d . 1
N N4 0.5000 0.9807(8) 0.2500 0.135(4) Uani d S 1
C C1 0.5713(2) 0.1401(3) 0.5497(2) 0.0395(7) Uani d . 1
H H1 0.5306 0.1643 0.5838 0.047 Uiso calc R 1
C C2 0.5995(2) 0.0129(3) 0.5513(2) 0.0433(8) Uani d . 1
H H2 0.5778 -0.0489 0.5853 0.052 Uiso calc R 1
C C3 0.6595(2) -0.0229(3) 0.5030(2) 0.0421(8) Uani d . 1
H H3 0.6803 -0.1094 0.5034 0.051 Uiso calc R 1
C C4 0.6886(2) 0.0692(3) 0.45417(19) 0.0348(7) Uani d . 1
H H4 0.7303 0.0470 0.4207 0.042 Uiso calc R 1
C C5 0.65638(17) 0.1957(3) 0.45415(16) 0.0271(6) Uani d . 1
C C6 0.68527(18) 0.2951(3) 0.40212(17) 0.0278(6) Uani d . 1
H H6 0.7307 0.2789 0.3717 0.033 Uiso calc R 1
C C7 0.7327(2) 0.4817(3) 0.29850(18) 0.0342(6) Uani d . 1
H H7A 0.7036 0.4332 0.2542 0.041 Uiso calc R 1
H H7B 0.7803 0.4284 0.3211 0.041 Uiso calc R 1
C C8 0.7643(2) 0.6107(3) 0.2703(2) 0.0456(8) Uani d . 1
H H8A 0.7979 0.6544 0.3139 0.055 Uiso calc R 1
H H8B 0.8014 0.5946 0.2284 0.055 Uiso calc R 1
C C9 0.6470(3) 0.7216(4) 0.3030(3) 0.0560(10) Uani d . 1
H H9A 0.6020 0.7828 0.2839 0.067 Uiso calc R 1
H H9B 0.6814 0.7639 0.3466 0.067 Uiso calc R 1
C C10 0.6084(2) 0.5989(3) 0.3320(2) 0.0453(9) Uani d . 1
H H10A 0.5752 0.6197 0.3761 0.054 Uiso calc R 1
H H10B 0.5704 0.5597 0.2897 0.054 Uiso calc R 1
C C11 0.5000 1.0891(7) 0.2500 0.0634(17) Uani d S 1
C C12 0.5000 1.2277(6) 0.2500 0.0564(14) Uani d S 1
H H12A 0.4421 1.2595 0.2474 0.085 Uiso calc PR 0.50
H H12B 0.5267 1.2595 0.2047 0.085 Uiso calc PR 0.50
H H12C 0.5311 1.2595 0.2980 0.085 Uiso calc PR 0.50

loop_
_atom_site_aniso_label
_atom_site_aniso_U_11
_atom_site_aniso_U_22
_atom_site_aniso_U_33
_atom_site_aniso_U_12
_atom_site_aniso_U_13
_atom_site_aniso_U_23
Cu1 0.0308(2) 0.02673(19) 0.0425(2) 0.00814(14) 0.00937(16) -0.00119(15)
I1 0.03060(13) 0.03548(13) 0.04833(15) 0.00547(8) -0.00136(9) -0.01112(8)
O1 0.0623(16) 0.0444(14) 0.0523(15) -0.0009(12) 0.0136(13) 0.0198(12)
N1 0.0269(12) 0.0278(12) 0.0356(13) 0.0044(9) 0.0018(10) 0.0041(10)
N2 0.0281(12) 0.0240(11) 0.0303(12) 0.0011(9) 0.0040(10) 0.0011(9)
N3 0.0345(13) 0.0273(12) 0.0317(12) 0.0028(10) 0.0077(10) 0.0042(10)
N4 0.110(6) 0.059(5) 0.239(12) 0.000 0.024(7) 0.000
C1 0.0387(17) 0.0377(17) 0.0425(18) 0.0016(14) 0.0058(14) 0.0101(14)
C2 0.0465(19) 0.0343(17) 0.0476(19) -0.0028(14) -0.0036(15) 0.0134(15)
C3 0.0484(19) 0.0254(15) 0.0499(19) 0.0067(14) -0.0098(15) 0.0039(13)
C4 0.0342(16) 0.0285(14) 0.0403(17) 0.0102(12) -0.0027(13) -0.0026(12)
C5 0.0261(13) 0.0239(13) 0.0300(14) 0.0041(10) -0.0039(11) -0.0025(10)
C6 0.0278(13) 0.0258(13) 0.0299(14) 0.0032(11) 0.0036(11) -0.0049(11)
C7 0.0384(16) 0.0348(16) 0.0306(15) 0.0002(13) 0.0103(12) -0.0009(12)
C8 0.049(2) 0.046(2) 0.0441(19) -0.0056(15) 0.0149(16) 0.0072(15)
C9 0.064(2) 0.0336(18) 0.073(3) 0.0077(17) 0.020(2) 0.0157(18)
C10 0.0424(19) 0.0364(18) 0.059(2) 0.0099(14) 0.0142(17) 0.0162(15)
C11 0.044(3) 0.056(4) 0.091(5) 0.000 0.015(3) 0.000
C12 0.064(4) 0.055(3) 0.052(3) 0.000 0.013(3) 0.000

loop_
_atom_type_symbol
_atom_type_description
_atom_type_scat_dispersion_real
_atom_type_scat_dispersion_imag
_atom_type_scat_source
C C 0.0033 0.0016 'International Tables Vol C Tables 4.2.6.8 and 6.1.1.4'
H H 0.0000 0.0000 'International Tables Vol C Tables 4.2.6.8 and 6.1.1.4'
N N 0.0061 0.0033 'International Tables Vol C Tables 4.2.6.8 and 6.1.1.4'
O O 0.0106 0.0060 'International Tables Vol C Tables 4.2.6.8 and 6.1.1.4'
Cu Cu 0.3201 1.2651 'International Tables Vol C Tables 4.2.6.8 and 6.1.1.4'
I I -0.4742 1.8119 'International Tables Vol C Tables 4.2.6.8 and 6.1.1.4'

loop_
_geom_angle_atom_site_label_1
_geom_angle_atom_site_label_2
_geom_angle_atom_site_label_3
_geom_angle_site_symmetry_1
_geom_angle_site_symmetry_3
_geom_angle
N1 Cu1 N2 . . 79.59(9)
N1 Cu1 Cu1 . 5_666 142.87(8)
N2 Cu1 Cu1 . 5_666 137.20(7)
N1 Cu1 I1 . . 121.31(7)
N2 Cu1 I1 . . 107.53(7)
Cu1 Cu1 I1 5_666 . 61.128(16)
N1 Cu1 I1 . 5_666 105.69(7)
N2 Cu1 I1 . 5_666 115.04(7)
Cu1 Cu1 I1 5_666 5_666 59.638(16)
I1 Cu1 I1 . 5_666 120.766(14)
Cu1 I1 Cu1 . 5_666 59.234(14)
C8 O1 C9 . . 109.0(3)
C5 N1 C1 . . 117.9(3)
C5 N1 Cu1 . . 112.77(19)
C1 N1 Cu1 . . 129.0(2)
C6 N2 N3 . . 121.2(3)
C6 N2 Cu1 . . 112.01(19)
N3 N2 Cu1 . . 125.65(18)
N2 N3 C7 . . 119.2(2)
N2 N3 C10 . . 112.6(2)
C7 N3 C10 . . 113.6(3)
N1 C1 C2 . . 123.1(3)
N1 C1 H1 . . 118.5
C2 C1 H1 . . 118.5
C3 C2 C1 . . 119.0(3)
C3 C2 H2 . . 120.5
C1 C2 H2 . . 120.5
C4 C3 C2 . . 118.7(3)
C4 C3 H3 . . 120.7
C2 C3 H3 . . 120.7
C3 C4 C5 . . 119.6(3)
C3 C4 H4 . . 120.2
C5 C4 H4 . . 120.2
N1 C5 C4 . . 121.7(3)
N1 C5 C6 . . 117.4(2)
C4 C5 C6 . . 120.8(3)
N2 C6 C5 . . 117.8(3)
N2 C6 H6 . . 121.1
C5 C6 H6 . . 121.1
N3 C7 C8 . . 108.6(3)
N3 C7 H7A . . 110.0
C8 C7 H7A . . 110.0
N3 C7 H7B . . 110.0
C8 C7 H7B . . 110.0
H7A C7 H7B . . 108.4
O1 C8 C7 . . 112.2(3)
O1 C8 H8A . . 109.2
C7 C8 H8A . . 109.2
O1 C8 H8B . . 109.2
C7 C8 H8B . . 109.2
H8A C8 H8B . . 107.9
O1 C9 C10 . . 111.1(3)
O1 C9 H9A . . 109.4
C10 C9 H9A . . 109.4
O1 C9 H9B . . 109.4
C10 C9 H9B . . 109.4
H9A C9 H9B . . 108.0
N3 C10 C9 . . 109.2(3)
N3 C10 H10A . . 109.8
C9 C10 H10A . . 109.8
N3 C10 H10B . . 109.8
C9 C10 H10B . . 109.8
H10A C10 H10B . . 108.3
N4 C11 C12 . . 180.000(3)
C11 C12 H12A . . 109.5
C11 C12 H12B . . 109.5
H12A C12 H12B . . 109.5
C11 C12 H12C . . 109.5
H12A C12 H12C . . 109.5
H12B C12 H12C . . 109.5

loop_
_geom_bond_atom_site_label_1
_geom_bond_atom_site_label_2
_geom_bond_site_symmetry_2
_geom_bond_distance
_geom_bond_publ_flag
Cu1 N1 . 2.063(2) no
Cu1 N2 . 2.139(2) no
Cu1 Cu1 5_666 2.5719(7) ?
Cu1 I1 . 2.5827(4) no
Cu1 I1 5_666 2.6211(4) no
I1 Cu1 5_666 2.6211(4) ?
O1 C8 . 1.415(5) ?
O1 C9 . 1.423(5) ?
N1 C5 . 1.344(4) ?
N1 C1 . 1.345(4) ?
N2 C6 . 1.293(4) ?
N2 N3 . 1.361(3) ?
N3 C7 . 1.459(4) ?
N3 C10 . 1.459(4) ?
N4 C11 . 1.114(9) ?
C1 C2 . 1.383(5) ?
C1 H1 . 0.9500 ?
C2 C3 . 1.378(5) ?
C2 H2 . 0.9500 ?
C3 C4 . 1.376(5) ?
C3 H3 . 0.9500 ?
C4 C5 . 1.399(4) ?
C4 H4 . 0.9500 ?
C5 C6 . 1.462(4) ?
C6 H6 . 0.9500 ?
C7 C8 . 1.516(4) ?
C7 H7A . 0.9900 ?
C7 H7B . 0.9900 ?
C8 H8A . 0.9900 ?
C8 H8B . 0.9900 ?
C9 C10 . 1.510(5) ?
C9 H9A . 0.9900 ?
C9 H9B . 0.9900 ?
C10 H10A . 0.9900 ?
C10 H10B . 0.9900 ?
C11 C12 . 1.425(9) ?
C12 H12A . 0.9800 ?
C12 H12B . 0.9800 ?
C12 H12C . 0.9800 ?

loop_
_geom_torsion_atom_site_label_1
_geom_torsion_atom_site_label_2
_geom_torsion_atom_site_label_3
_geom_torsion_atom_site_label_4
_geom_torsion_site_symmetry_1
_geom_torsion_site_symmetry_4
_geom_torsion
N1 Cu1 I1 Cu1 . 5_666 -136.91(9)
N2 Cu1 I1 Cu1 . 5_666 134.79(7)
I1 Cu1 I1 Cu1 5_666 5_666 0.0
N2 Cu1 N1 C5 . . -2.1(2)
Cu1 Cu1 N1 C5 5_666 . 171.24(14)
I1 Cu1 N1 C5 . . -106.40(19)
I1 Cu1 N1 C5 5_666 . 111.17(19)
N2 Cu1 N1 C1 . . -175.1(3)
Cu1 Cu1 N1 C1 5_666 . -1.8(4)
I1 Cu1 N1 C1 . . 80.6(3)
I1 Cu1 N1 C1 5_666 . -61.8(3)
N1 Cu1 N2 C6 . . -2.0(2)
Cu1 Cu1 N2 C6 5_666 . -176.06(16)
I1 Cu1 N2 C6 . . 117.78(19)
I1 Cu1 N2 C6 5_666 . -104.5(2)
N1 Cu1 N2 N3 . . -169.6(2)
Cu1 Cu1 N2 N3 5_666 . 16.3(3)
I1 Cu1 N2 N3 . . -49.9(2)
I1 Cu1 N2 N3 5_666 . 87.8(2)
C6 N2 N3 C7 . . 18.0(4)
Cu1 N2 N3 C7 . . -175.4(2)
C6 N2 N3 C10 . . 154.8(3)
Cu1 N2 N3 C10 . . -38.6(4)
C5 N1 C1 C2 . . -0.2(5)
Cu1 N1 C1 C2 . . 172.5(3)
N1 C1 C2 C3 . . 1.1(5)
C1 C2 C3 C4 . . -0.7(5)
C2 C3 C4 C5 . . -0.5(5)
C1 N1 C5 C4 . . -1.1(4)
Cu1 N1 C5 C4 . . -174.9(2)
C1 N1 C5 C6 . . 179.5(3)
Cu1 N1 C5 C6 . . 5.7(3)
C3 C4 C5 N1 . . 1.5(5)
C3 C4 C5 C6 . . -179.2(3)
N3 N2 C6 C5 . . 173.9(2)
Cu1 N2 C6 C5 . . 5.5(3)
N1 C5 C6 N2 . . -7.8(4)
C4 C5 C6 N2 . . 172.8(3)
N2 N3 C7 C8 . . -171.4(3)
C10 N3 C7 C8 . . 52.2(4)
C9 O1 C8 C7 . . 61.5(4)
N3 C7 C8 O1 . . -56.1(4)
C8 O1 C9 C10 . . -61.5(4)
N2 N3 C10 C9 . . 167.4(3)
C7 N3 C10 C9 . . -53.2(4)
O1 C9 C10 N3 . . 57.0(5)
